data_4331245
loop_
_publ_author_name
'Tommy Kenny'
'Simon Lamare'
'Shawkat M. Aly'
'Daniel Fortin'
'Gessie Brisard'
'Pierre D. Harvey'

_publ_section_title
;
 Reduced and Oxidized Forms of the Pt-Organometallic Version of
 Polyaniline
;
_journal_name_full 'Inorganic Chemistry'
_journal_page_first 13081
_journal_page_last 13095
_journal_paper_doi 10.1021/ic300775n
_journal_volume 51
_journal_year 2012
_chemical_formula_sum 'C9 H8 Br N O'
_chemical_formula_weight 226.07
_chemical_name_systematic
;
 ?
;
_space_group_IT_number 60
_symmetry_cell_setting orthorhombic
_symmetry_space_group_name_Hall '-P 2bc 2n'
_symmetry_space_group_name_H-M 'P n a b'
_atom_sites_solution_hydrogens geom
_atom_sites_solution_primary direct
_atom_sites_solution_secondary difmap
_audit_conform_dict_location ftp://ftp.iucr.org/pub/cif_core.dic
_audit_conform_dict_name cif_core.dic
_audit_conform_dict_version 2.3
_audit_creation_date 2009-08-24T13:00:37-00:00
_audit_creation_method 'WinGX routine CIF_UPDATE'
_cell_angle_alpha 90
_cell_angle_beta 90
_cell_angle_gamma 90
_cell_formula_units_Z 8
_cell_length_a 7.174(2)
_cell_length_b 10.884(7)
_cell_length_c 23.910(8)
_cell_measurement_reflns_used 20
_cell_measurement_temperature 293(2)
_cell_measurement_theta_max 35
_cell_measurement_theta_min 30
_cell_volume 1866.9(15)
_computing_cell_refinement Difrac
_computing_data_collection Difrac
_computing_data_reduction NRCVAX
_computing_structure_refinement 'SHELXL-97 (Sheldrick, 1997)'
_computing_structure_solution 'SHELXS-97 (Sheldrick, 1997)'
_diffrn_ambient_temperature 293(2)
_diffrn_measured_fraction_theta_full 0.905
_diffrn_measured_fraction_theta_max 0.973
_diffrn_measurement_device_type CAD4
_diffrn_measurement_method Omega
_diffrn_radiation_monochromator graphite
_diffrn_radiation_type CuK\a
_diffrn_radiation_wavelength 1.54176
_diffrn_reflns_av_R_equivalents 0
_diffrn_reflns_av_unetI/netI 0.0559
_diffrn_reflns_limit_h_max 8
_diffrn_reflns_limit_h_min 0
_diffrn_reflns_limit_k_max 13
_diffrn_reflns_limit_k_min 0
_diffrn_reflns_limit_l_max 29
_diffrn_reflns_limit_l_min 0
_diffrn_reflns_number 1717
_diffrn_reflns_theta_full 25.5
_diffrn_reflns_theta_max 69.82
_diffrn_reflns_theta_min 7.62
_diffrn_standards_decay_% 0
_diffrn_standards_interval_count 100
_diffrn_standards_number 1
_exptl_absorpt_coefficient_mu 5.609
_exptl_absorpt_correction_T_max 0.3345
_exptl_absorpt_correction_T_min 0.2839
_exptl_absorpt_correction_type psi-scan
_exptl_absorpt_process_details empirical
_exptl_crystal_colour Purple
_exptl_crystal_density_diffrn 1.609
_exptl_crystal_description Prism
_exptl_crystal_F_000 896
_exptl_crystal_size_max 0.3
_exptl_crystal_size_mid 0.3
_exptl_crystal_size_min 0.25
_refine_diff_density_max 0.493
_refine_diff_density_min -0.488
_refine_diff_density_rms 0.077
_refine_ls_extinction_coef 0.0008(4)
_refine_ls_extinction_expression Fc^*^=kFc[1+0.001xFc^2^\l^3^/sin(2\q)]^-1/4^
_refine_ls_extinction_method SHELXL
_refine_ls_goodness_of_fit_ref 0.852
_refine_ls_hydrogen_treatment none
_refine_ls_matrix_type full
_refine_ls_number_parameters 106
_refine_ls_number_reflns 1717
_refine_ls_number_restraints 3
_refine_ls_restrained_S_all 0.852
_refine_ls_R_factor_all 0.2136
_refine_ls_R_factor_gt 0.0894
_refine_ls_shift/su_max 0
_refine_ls_shift/su_mean 0
_refine_ls_structure_factor_coef Fsqd
_refine_ls_weighting_details 'calc w=1/[\s^2^(Fo^2^)+(0.1418P)^2^+0.0000P] where P=(Fo^2^+2Fc^2^)/3'
_refine_ls_weighting_scheme calc
_refine_ls_wR_factor_gt 0.2261
_refine_ls_wR_factor_ref 0.2792
_reflns_number_gt 488
_reflns_number_total 1717
_reflns_threshold_expression >2sigma(I)
_cod_data_source_file ic300775n_si_002_02.cif
_cod_data_source_block 2'a
_cod_original_cell_volume 1867.0(15)
_cod_database_code 4331245

loop_
_symmetry_equiv_pos_as_xyz
'x, y, z'
'-x, -y+1/2, z+1/2'
'x+1/2, -y+1/2, -z+1/2'
'-x+1/2, y, -z'
'-x, -y, -z'
'x, y-1/2, -z-1/2'
'-x-1/2, y-1/2, z-1/2'
'x-1/2, -y, z'

loop_
_atom_site_label
_atom_site_type_symbol
_atom_site_fract_x
_atom_site_fract_y
_atom_site_fract_z
_atom_site_U_iso_or_equiv
_atom_site_adp_type
_atom_site_occupancy
_atom_site_symmetry_multiplicity
_atom_site_calc_flag
_atom_site_refinement_flags
C2 C 0.0615(12) 0.1474(11) 0.3767(3) 0.134(4) Uani 1 1 d G
C3 C -0.0091(9) 0.0479(8) 0.3470(5) 0.134(4) Uani 1 1 d G
H3 H -0.0713 -0.0147 0.3658 0.161 Uiso 1 1 calc R
C4 C 0.0134(11) 0.0420(8) 0.2894(5) 0.149(5) Uani 1 1 d G
H4 H -0.0338 -0.0246 0.2695 0.179 Uiso 1 1 calc R
C5 C 0.1064(12) 0.1356(11) 0.2613(3) 0.149(5) Uani 1 1 d G
C6 C 0.1769(9) 0.2351(9) 0.2910(5) 0.164(5) Uani 1 1 d G
H6 H 0.2391 0.2977 0.2722 0.197 Uiso 1 1 calc R
C7 C 0.1544(10) 0.2410(8) 0.3487(5) 0.141(4) Uani 1 1 d G
H7 H 0.2016 0.3076 0.3685 0.17 Uiso 1 1 calc R
C8 C -0.0893(16) 0.1584(11) 0.4642(5) 0.132(4) Uani 1 1 d .
C9 C -0.0721(17) 0.1637(10) 0.5243(6) 0.132(4) Uani 1 1 d .
H9 H 0.0464 0.1683 0.5399 0.158 Uiso 1 1 calc R
C10 C -0.2775(15) 0.1620(10) 0.4411(5) 0.126(3) Uani 1 1 d .
H10 H -0.2947 0.1632 0.4025 0.151 Uiso 1 1 calc R
Br01 Br 0.14552(18) 0.11483(16) 0.18436(6) 0.1683(12) Uani 1 1 d .
N1 N 0.0610(13) 0.1634(10) 0.4358(4) 0.135(3) Uani 1 1 d .
O1 O 0.881(2) 0.4927(11) 0.4497(4) 0.201(4) Uani 1 1 d D
H1A H 0.865(7) 0.519(5) 0.4887(12) 0.062(17) Uiso 1 1 d D
H1B H 0.756(7) 0.496(18) 0.437(4) 0.26(10) Uiso 1 1 d D

loop_
_atom_site_aniso_label
_atom_site_aniso_U_11
_atom_site_aniso_U_22
_atom_site_aniso_U_33
_atom_site_aniso_U_23
_atom_site_aniso_U_13
_atom_site_aniso_U_12
C2 0.098(7) 0.130(10) 0.174(14) 0.039(10) 0.008(8) -0.022(7)
C3 0.074(6) 0.137(11) 0.191(13) 0.007(9) 0.017(7) -0.014(6)
C4 0.113(8) 0.239(16) 0.096(7) -0.010(9) 0.015(7) 0.020(9)
C5 0.078(6) 0.286(17) 0.084(7) 0.020(9) 0.009(5) 0.008(8)
C6 0.091(7) 0.184(13) 0.218(17) 0.002(11) -0.030(8) -0.007(8)
C7 0.143(9) 0.176(12) 0.105(8) 0.001(9) -0.028(7) 0.001(9)
C8 0.101(9) 0.168(11) 0.126(10) 0.023(8) 0.002(7) 0.001(7)
C9 0.100(8) 0.151(10) 0.145(10) 0.018(8) -0.012(7) 0.001(7)
C10 0.097(7) 0.147(10) 0.133(8) 0.002(7) -0.014(8) -0.019(7)
Br01 0.1235(12) 0.232(2) 0.1494(14) 0.0043(9) 0.0130(7) 0.0048(10)
N1 0.105(6) 0.192(10) 0.107(6) 0.001(6) 0.007(5) -0.006(6)
O1 0.303(15) 0.195(9) 0.107(5) 0.010(6) -0.019(7) -0.028(10)

loop_
_atom_type_symbol
_atom_type_description
_atom_type_scat_dispersion_real
_atom_type_scat_dispersion_imag
_atom_type_scat_source
C C 0.0181 0.0091 'International Tables Vol C Tables 4.2.6.8 and 6.1.1.4'
H H 0 0 'International Tables Vol C Tables 4.2.6.8 and 6.1.1.4'
Br Br -0.6763 1.2805 'International Tables Vol C Tables 4.2.6.8 and 6.1.1.4'
N N 0.0311 0.018 'International Tables Vol C Tables 4.2.6.8 and 6.1.1.4'
O O 0.0492 0.0322 'International Tables Vol C Tables 4.2.6.8 and 6.1.1.4'

loop_
_geom_angle_atom_site_label_1
_geom_angle_atom_site_label_2
_geom_angle_atom_site_label_3
_geom_angle
_geom_angle_site_symmetry_1
C3 C2 C7 120 .
C3 C2 N1 126.9(10) .
C7 C2 N1 113.0(10) .
C2 C3 C4 120 .
C5 C4 C3 120 .
C6 C5 C4 120 .
C6 C5 Br01 122.7(8) .
C4 C5 Br01 117.2(8) .
C5 C6 C7 120 .
C6 C7 C2 120 .
N1 C8 C9 117.1(11) .
N1 C8 C10 125.4(11) .
C9 C8 C10 117.1(10) .
C10 C9 C8 122.5(11) 4_456
C9 C10 C8 120.2(9) 4_456
C8 N1 C2 121.7(9) .

loop_
_geom_bond_atom_site_label_1
_geom_bond_atom_site_label_2
_geom_bond_distance
_geom_bond_site_symmetry_2
C2 C3 1.39 .
C2 C7 1.39 .
C2 N1 1.425(10) .
C3 C4 1.39 .
C4 C5 1.39 .
C5 C6 1.39 .
C5 Br01 1.875(7) .
C6 C7 1.39 .
C8 N1 1.275(12) .
C8 C9 1.442(14) .
C8 C10 1.460(14) .
C9 C10 1.360(14) 4_456
C10 C9 1.360(14) 4_456

loop_
_geom_torsion_atom_site_label_1
_geom_torsion_atom_site_label_2
_geom_torsion_atom_site_label_3
_geom_torsion_atom_site_label_4
_geom_torsion
_geom_torsion_site_symmetry_4
C7 C2 C3 C4 0 .
N1 C2 C3 C4 -175.6(8) .
C2 C3 C4 C5 0 .
C3 C4 C5 C6 0 .
C3 C4 C5 Br01 175.7(5) .
C4 C5 C6 C7 0 .
Br01 C5 C6 C7 -175.5(5) .
C5 C6 C7 C2 0 .
C3 C2 C7 C6 0 .
N1 C2 C7 C6 176.2(7) .
N1 C8 C9 C10 178.4(11) 4_456
C10 C8 C9 C10 5.2(16) 4_456
N1 C8 C10 C9 -176.0(12) 4_456
C9 C8 C10 C9 -3.4(14) 4_456
C9 C8 N1 C2 174.0(10) .
C10 C8 N1 C2 -13.4(18) .
C3 C2 N1 C8 -55.6(13) .
C7 C2 N1 C8 128.6(10) .
